data_2223992
loop_
_publ_author_name
'Cao, Guo-Biao'

_publ_section_title
;
 (<i>E</i>)-2-Methoxy-<i>N</i>'-(4-methoxybenzylidene)benzohydrazide
;
_journal_coeditor_code RZ2367
_journal_issue 11
_journal_name_full 'Acta Crystallographica Section E'
_journal_page_first o2645
_journal_paper_doi 10.1107/S1600536809039713
_journal_volume 65
_journal_year 2009
_chemical_formula_iupac 'C16 H16 N2 O3'
_chemical_formula_moiety 'C16 H16 N2 O3'
_chemical_formula_sum 'C16 H16 N2 O3'
_chemical_formula_weight 284.31
_chemical_name_systematic
;
(<i>E</i>)-2-Methoxy-<i>N</i>'-(4-methoxybenzylidene)benzohydrazide
;
_space_group_IT_number 61
_symmetry_cell_setting orthorhombic
_symmetry_space_group_name_Hall '-P 2ac 2ab'
_symmetry_space_group_name_H-M 'P b c a'
_atom_sites_solution_hydrogens geom
_atom_sites_solution_primary direct
_atom_sites_solution_secondary difmap
_audit_creation_method SHELXL-97
_cell_angle_alpha 90.00
_cell_angle_beta 90.00
_cell_angle_gamma 90.00
_cell_formula_units_Z 8
_cell_length_a 14.9900(10)
_cell_length_b 8.0760(10)
_cell_length_c 24.122(2)
_cell_measurement_reflns_used 687
_cell_measurement_temperature 298(2)
_cell_measurement_theta_max 24.5
_cell_measurement_theta_min 2.6
_cell_volume 2920.2(5)
_computing_cell_refinement 'SAINT (Bruker, 2007)'
_computing_data_collection 'SMART (Bruker, 2007)'
_computing_data_reduction 'SAINT (Bruker, 2007)'
_computing_molecular_graphics 'SHELXTL (Sheldrick, 2008)'
_computing_publication_material 'SHELXTL (Sheldrick, 2008)'
_computing_structure_refinement 'SHELXTL (Sheldrick, 2008)'
_computing_structure_solution 'SHELXTL (Sheldrick, 2008)'
_diffrn_ambient_temperature 298(2)
_diffrn_measured_fraction_theta_full 0.994
_diffrn_measured_fraction_theta_max 0.994
_diffrn_measurement_device_type 'Bruker SMART CCD area-detector'
_diffrn_measurement_method \w
_diffrn_radiation_monochromator graphite
_diffrn_radiation_source 'fine-focus sealed tube'
_diffrn_radiation_type MoK\a
_diffrn_radiation_wavelength 0.71073
_diffrn_reflns_av_R_equivalents 0.1167
_diffrn_reflns_av_sigmaI/netI 0.0830
_diffrn_reflns_limit_h_max 14
_diffrn_reflns_limit_h_min -18
_diffrn_reflns_limit_k_max 9
_diffrn_reflns_limit_k_min -10
_diffrn_reflns_limit_l_max 30
_diffrn_reflns_limit_l_min -29
_diffrn_reflns_number 16039
_diffrn_reflns_theta_full 26.53
_diffrn_reflns_theta_max 26.53
_diffrn_reflns_theta_min 1.69
_diffrn_standards_number 0
_exptl_absorpt_coefficient_mu 0.091
_exptl_absorpt_correction_T_max 0.9865
_exptl_absorpt_correction_T_min 0.9848
_exptl_absorpt_correction_type multi-scan
_exptl_absorpt_process_details '(SADABS; Bruker, 2001)'
_exptl_crystal_colour colourless
_exptl_crystal_density_diffrn 1.293
_exptl_crystal_density_method 'not measured'
_exptl_crystal_description block
_exptl_crystal_F_000 1200
_exptl_crystal_size_max 0.17
_exptl_crystal_size_mid 0.15
_exptl_crystal_size_min 0.15
_refine_diff_density_max 0.171
_refine_diff_density_min -0.147
_refine_ls_extinction_coef 0.0064(9)
_refine_ls_extinction_expression Fc^*^=kFc[1+0.001xFc^2^\l^3^/sin(2\q)]^-1/4^
_refine_ls_extinction_method 'SHELXTL (Sheldrick, 2008)'
_refine_ls_goodness_of_fit_ref 0.915
_refine_ls_hydrogen_treatment mixed
_refine_ls_matrix_type full
_refine_ls_number_parameters 196
_refine_ls_number_reflns 3011
_refine_ls_number_restraints 1
_refine_ls_restrained_S_all 0.915
_refine_ls_R_factor_all 0.1551
_refine_ls_R_factor_gt 0.0500
_refine_ls_shift/su_max 0.001
_refine_ls_shift/su_max_lt 0.001
_refine_ls_shift/su_mean 0.000
_refine_ls_structure_factor_coef Fsqd
_refine_ls_weighting_details 'calc w=1/[\s^2^(Fo^2^)+(0.0609P)^2^] where P=(Fo^2^+2Fc^2^)/3'
_refine_ls_weighting_scheme calc
_refine_ls_wR_factor_gt 0.1057
_refine_ls_wR_factor_ref 0.1490
_reflns_number_gt 1225
_reflns_number_total 3011
_reflns_threshold_expression I>2\s(I)
_cod_data_source_file rz2367.cif
_cod_data_source_block I
_cod_database_code 2223992
_cod_database_fobs_code 2223992

loop_
_symmetry_equiv_pos_as_xyz
'x, y, z'
'-x+1/2, -y, z+1/2'
'-x, y+1/2, -z+1/2'
'x+1/2, -y+1/2, -z'
'-x, -y, -z'
'x-1/2, y, -z-1/2'
'x, -y-1/2, z-1/2'
'-x-1/2, y-1/2, z'

loop_
_atom_site_type_symbol
_atom_site_label
_atom_site_fract_x
_atom_site_fract_y
_atom_site_fract_z
_atom_site_U_iso_or_equiv
_atom_site_adp_type
_atom_site_calc_flag
_atom_site_refinement_flags
_atom_site_occupancy
_atom_site_disorder_assembly
_atom_site_disorder_group
N N1 0.24763(16) 0.2770(3) 0.63202(9) 0.0545(7) Uani d . 1 . .
N N2 0.22280(16) 0.3524(3) 0.68158(10) 0.0538(7) Uani d D 1 . .
O O1 0.44582(16) 0.0703(3) 0.41056(8) 0.0775(7) Uani d . 1 . .
O O2 0.15343(14) 0.1210(3) 0.71066(8) 0.0674(6) Uani d . 1 . .
O O3 0.12187(13) 0.6010(3) 0.73232(9) 0.0704(7) Uani d . 1 . .
C C1 0.3439(2) 0.2823(3) 0.55389(11) 0.0513(8) Uani d . 1 . .
C C2 0.2946(2) 0.1755(4) 0.52098(12) 0.0596(9) Uani d . 1 . .
H H2 0.2364 0.1493 0.5310 0.072 Uiso calc R 1 . .
C C3 0.3305(2) 0.1079(4) 0.47389(13) 0.0629(9) Uani d . 1 . .
H H3 0.2962 0.0374 0.4521 0.076 Uiso calc R 1 . .
C C4 0.4177(2) 0.1438(4) 0.45845(12) 0.0591(9) Uani d . 1 . .
C C5 0.4675(2) 0.2488(4) 0.49037(12) 0.0638(9) Uani d . 1 . .
H H5 0.5260 0.2732 0.4806 0.077 Uiso calc R 1 . .
C C6 0.4299(2) 0.3188(4) 0.53754(12) 0.0628(9) Uani d . 1 . .
H H6 0.4637 0.3921 0.5586 0.075 Uiso calc R 1 . .
C C7 0.5366(2) 0.0952(5) 0.39380(14) 0.0938(12) Uani d . 1 . .
H H7A 0.5468 0.2109 0.3873 0.141 Uiso calc R 1 . .
H H7B 0.5480 0.0342 0.3604 0.141 Uiso calc R 1 . .
H H7C 0.5759 0.0571 0.4225 0.141 Uiso calc R 1 . .
C C8 0.3105(2) 0.3490(4) 0.60596(12) 0.0565(8) Uani d . 1 . .
H H8 0.3353 0.4453 0.6204 0.068 Uiso calc R 1 . .
C C9 0.17680(19) 0.2648(4) 0.71898(12) 0.0518(8) Uani d . 1 . .
C C10 0.15877(18) 0.3466(3) 0.77329(11) 0.0473(7) Uani d . 1 . .
C C11 0.13233(17) 0.5107(4) 0.77954(13) 0.0518(8) Uani d . 1 . .
C C12 0.11833(19) 0.5735(4) 0.83241(14) 0.0632(9) Uani d . 1 . .
H H12 0.1021 0.6838 0.8370 0.076 Uiso calc R 1 . .
C C13 0.1284(2) 0.4732(5) 0.87795(14) 0.0754(10) Uani d . 1 . .
H H13 0.1197 0.5170 0.9132 0.091 Uiso calc R 1 . .
C C14 0.1508(2) 0.3111(5) 0.87232(14) 0.0771(10) Uani d . 1 . .
H H14 0.1560 0.2432 0.9033 0.092 Uiso calc R 1 . .
C C15 0.1658(2) 0.2486(4) 0.81986(13) 0.0636(9) Uani d . 1 . .
H H15 0.1811 0.1376 0.8159 0.076 Uiso calc R 1 . .
C C16 0.0725(2) 0.7525(4) 0.73634(14) 0.0903(12) Uani d . 1 . .
H H16A 0.0178 0.7328 0.7559 0.135 Uiso calc R 1 . .
H H16B 0.0595 0.7929 0.6998 0.135 Uiso calc R 1 . .
H H16C 0.1073 0.8332 0.7560 0.135 Uiso calc R 1 . .
H H2A 0.2470(19) 0.452(2) 0.6882(13) 0.080 Uiso d D 1 . .

loop_
_atom_site_aniso_label
_atom_site_aniso_U_11
_atom_site_aniso_U_22
_atom_site_aniso_U_33
_atom_site_aniso_U_12
_atom_site_aniso_U_13
_atom_site_aniso_U_23
N1 0.0619(17) 0.0495(16) 0.0521(15) 0.0013(13) 0.0033(13) -0.0108(13)
N2 0.0596(17) 0.0448(16) 0.0572(15) -0.0048(13) 0.0059(13) -0.0116(14)
O1 0.0876(18) 0.0791(17) 0.0657(14) 0.0123(13) 0.0205(13) -0.0048(12)
O2 0.0754(15) 0.0436(14) 0.0831(15) -0.0082(11) 0.0145(12) -0.0180(12)
O3 0.0831(16) 0.0475(13) 0.0806(15) 0.0149(11) 0.0209(13) 0.0047(12)
C1 0.058(2) 0.0453(18) 0.0505(17) 0.0018(15) -0.0028(15) 0.0002(15)
C2 0.055(2) 0.064(2) 0.0597(19) -0.0010(16) 0.0036(16) -0.0066(17)
C3 0.064(2) 0.066(2) 0.0587(19) -0.0018(17) -0.0036(17) -0.0125(17)
C4 0.071(2) 0.052(2) 0.0545(19) 0.0117(17) 0.0061(17) 0.0034(16)
C5 0.062(2) 0.063(2) 0.067(2) -0.0049(17) 0.0077(18) 0.0079(18)
C6 0.068(2) 0.060(2) 0.060(2) -0.0112(17) -0.0024(17) -0.0026(17)
C7 0.089(3) 0.108(3) 0.085(2) 0.030(2) 0.036(2) 0.014(2)
C8 0.067(2) 0.0452(19) 0.0571(19) -0.0020(16) -0.0020(17) -0.0046(16)
C9 0.0468(18) 0.0441(19) 0.065(2) 0.0042(15) 0.0003(15) -0.0089(17)
C10 0.0449(17) 0.0409(18) 0.0560(18) 0.0016(13) 0.0002(14) -0.0063(15)
C11 0.0481(19) 0.0448(19) 0.062(2) -0.0015(14) 0.0059(15) -0.0028(16)
C12 0.058(2) 0.054(2) 0.078(2) 0.0001(15) 0.0160(18) -0.0192(19)
C13 0.082(3) 0.080(3) 0.064(2) -0.004(2) 0.0088(19) -0.018(2)
C14 0.092(3) 0.077(3) 0.062(2) 0.013(2) 0.0017(19) 0.002(2)
C15 0.071(2) 0.053(2) 0.067(2) 0.0123(17) 0.0026(17) -0.0045(18)
C16 0.089(3) 0.057(2) 0.124(3) 0.031(2) 0.033(2) 0.016(2)

loop_
_atom_type_symbol
_atom_type_description
_atom_type_scat_dispersion_real
_atom_type_scat_dispersion_imag
_atom_type_scat_source
C C 0.0033 0.0016 'International Tables Vol C Tables 4.2.6.8 and 6.1.1.4'
H H 0.0000 0.0000 'International Tables Vol C Tables 4.2.6.8 and 6.1.1.4'
N N 0.0061 0.0033 'International Tables Vol C Tables 4.2.6.8 and 6.1.1.4'
O O 0.0106 0.0060 'International Tables Vol C Tables 4.2.6.8 and 6.1.1.4'

loop_
_geom_angle_atom_site_label_1
_geom_angle_atom_site_label_2
_geom_angle_atom_site_label_3
_geom_angle_site_symmetry_1
_geom_angle_site_symmetry_3
_geom_angle
_geom_angle_publ_flag
C8 N1 N2 . . 115.0(2) ?
C9 N2 N1 . . 119.1(2) ?
C9 N2 H2A . . 124(2) ?
N1 N2 H2A . . 116(2) ?
C4 O1 C7 . . 118.1(3) ?
C11 O3 C16 . . 117.4(2) ?
C6 C1 C2 . . 117.8(3) ?
C6 C1 C8 . . 119.3(3) ?
C2 C1 C8 . . 122.8(3) ?
C3 C2 C1 . . 120.9(3) ?
C3 C2 H2 . . 119.5 ?
C1 C2 H2 . . 119.5 ?
C2 C3 C4 . . 120.5(3) ?
C2 C3 H3 . . 119.7 ?
C4 C3 H3 . . 119.7 ?
O1 C4 C5 . . 125.3(3) ?
O1 C4 C3 . . 115.3(3) ?
C5 C4 C3 . . 119.5(3) ?
C4 C5 C6 . . 119.5(3) ?
C4 C5 H5 . . 120.2 ?
C6 C5 H5 . . 120.2 ?
C1 C6 C5 . . 121.7(3) ?
C1 C6 H6 . . 119.2 ?
C5 C6 H6 . . 119.2 ?
O1 C7 H7A . . 109.5 ?
O1 C7 H7B . . 109.5 ?
H7A C7 H7B . . 109.5 ?
O1 C7 H7C . . 109.5 ?
H7A C7 H7C . . 109.5 ?
H7B C7 H7C . . 109.5 ?
N1 C8 C1 . . 120.8(3) ?
N1 C8 H8 . . 119.6 ?
C1 C8 H8 . . 119.6 ?
O2 C9 N2 . . 122.4(3) ?
O2 C9 C10 . . 120.7(3) ?
N2 C9 C10 . . 116.9(3) ?
C15 C10 C11 . . 118.7(3) ?
C15 C10 C9 . . 116.6(3) ?
C11 C10 C9 . . 124.6(3) ?
O3 C11 C12 . . 123.7(3) ?
O3 C11 C10 . . 116.9(3) ?
C12 C11 C10 . . 119.4(3) ?
C13 C12 C11 . . 120.2(3) ?
C13 C12 H12 . . 119.9 ?
C11 C12 H12 . . 119.9 ?
C14 C13 C12 . . 121.0(3) ?
C14 C13 H13 . . 119.5 ?
C12 C13 H13 . . 119.5 ?
C13 C14 C15 . . 119.0(3) ?
C13 C14 H14 . . 120.5 ?
C15 C14 H14 . . 120.5 ?
C10 C15 C14 . . 121.6(3) ?
C10 C15 H15 . . 119.2 ?
C14 C15 H15 . . 119.2 ?
O3 C16 H16A . . 109.5 ?
O3 C16 H16B . . 109.5 ?
H16A C16 H16B . . 109.5 ?
O3 C16 H16C . . 109.5 ?
H16A C16 H16C . . 109.5 ?
H16B C16 H16C . . 109.5 ?

loop_
_geom_bond_atom_site_label_1
_geom_bond_atom_site_label_2
_geom_bond_site_symmetry_2
_geom_bond_distance
_geom_bond_publ_flag
N1 C8 . 1.273(3) ?
N1 N2 . 1.392(3) ?
N2 C9 . 1.338(3) ?
N2 H2A . 0.899(10) ?
O1 C4 . 1.366(3) ?
O1 C7 . 1.434(4) ?
O2 C9 . 1.230(3) ?
O3 C11 . 1.362(3) ?
O3 C16 . 1.432(3) ?
C1 C6 . 1.381(4) ?
C1 C2 . 1.386(4) ?
C1 C8 . 1.455(4) ?
C2 C3 . 1.370(4) ?
C2 H2 . 0.9300 ?
C3 C4 . 1.390(4) ?
C3 H3 . 0.9300 ?
C4 C5 . 1.367(4) ?
C5 C6 . 1.390(4) ?
C5 H5 . 0.9300 ?
C6 H6 . 0.9300 ?
C7 H7A . 0.9600 ?
C7 H7B . 0.9600 ?
C7 H7C . 0.9600 ?
C8 H8 . 0.9300 ?
C9 C10 . 1.492(4) ?
C10 C15 . 1.378(4) ?
C10 C11 . 1.391(4) ?
C11 C12 . 1.388(4) ?
C12 C13 . 1.373(4) ?
C12 H12 . 0.9300 ?
C13 C14 . 1.359(5) ?
C13 H13 . 0.9300 ?
C14 C15 . 1.381(4) ?
C14 H14 . 0.9300 ?
C15 H15 . 0.9300 ?
C16 H16A . 0.9600 ?
C16 H16B . 0.9600 ?
C16 H16C . 0.9600 ?

loop_
_geom_hbond_atom_site_label_D
_geom_hbond_atom_site_label_H
_geom_hbond_atom_site_label_A
_geom_hbond_site_symmetry_A
_geom_hbond_distance_DH
_geom_hbond_distance_HA
_geom_hbond_distance_DA
_geom_hbond_angle_DHA
N2 H2A O2 8_665 0.899(10) 2.093(15) 2.940(3) 157(3)

loop_
_cod_related_entry_id
_cod_related_entry_database
_cod_related_entry_code
1 ChemSpider 5259171
